data_4501630
loop_
_publ_author_name
'Chandrasekhar, Vadapalli'
'Singh, Puja'

_publ_section_title
;
 In Situ Generated Hydrated Diorganotin Cations as Synthons for
 Hydrogen-Bonded and Coordination-Driven 1D-, 2D-, and 3D-Assemblies
;
_journal_issue 7
_journal_name_full 'Crystal Growth &amp; Design'
_journal_page_first 3077
_journal_paper_doi 10.1021/cg100179q
_journal_volume 10
_journal_year 2010
_chemical_formula_sum 'C44 H48 O8 P2 S2 Sn'
_chemical_formula_weight 949.57
_chemical_name_common 'organotin sulfonate'
_chemical_name_systematic
;
 ?
;
_space_group_IT_number 2
_symmetry_cell_setting triclinic
_symmetry_space_group_name_Hall '-P 1'
_symmetry_space_group_name_H-M 'P -1'
_atom_sites_solution_hydrogens geom
_atom_sites_solution_primary direct
_atom_sites_solution_secondary difmap
_audit_creation_method SHELXL-97
_cell_angle_alpha 90.066(5)
_cell_angle_beta 93.106(5)
_cell_angle_gamma 105.472(5)
_cell_formula_units_Z 2
_cell_length_a 9.201(5)
_cell_length_b 13.445(5)
_cell_length_c 17.380(5)
_cell_measurement_reflns_used 2682
_cell_measurement_temperature 293(2)
_cell_measurement_theta_max 26.39
_cell_measurement_theta_min 2.30
_cell_volume 2068.8(15)
_computing_cell_refinement 'Bruker SMART'
_computing_data_collection 'Bruker SMART'
_computing_data_reduction 'Bruker SAINT'
_computing_molecular_graphics 'Bruker SHELXTL'
_computing_publication_material 'Bruker SHELXTL'
_computing_structure_refinement 'Bruker SHELXTL'
_computing_structure_solution 'Bruker SHELXTL'
_diffrn_ambient_temperature 100(2)
_diffrn_measured_fraction_theta_full 0.983
_diffrn_measured_fraction_theta_max 0.983
_diffrn_measurement_device_type 'CCD area detector'
_diffrn_measurement_method 'phi and omega scans'
_diffrn_radiation_monochromator graphite
_diffrn_radiation_source 'sealed tube'
_diffrn_radiation_type MoK\a
_diffrn_radiation_wavelength 0.71069
_diffrn_reflns_av_R_equivalents 0.0318
_diffrn_reflns_av_sigmaI/netI 0.0668
_diffrn_reflns_limit_h_max 10
_diffrn_reflns_limit_h_min -10
_diffrn_reflns_limit_k_max 8
_diffrn_reflns_limit_k_min -15
_diffrn_reflns_limit_l_max 20
_diffrn_reflns_limit_l_min -20
_diffrn_reflns_number 10630
_diffrn_reflns_theta_full 25.00
_diffrn_reflns_theta_max 25.00
_diffrn_reflns_theta_min 1.98
_exptl_absorpt_coefficient_mu 0.850
_exptl_absorpt_correction_T_max 0.850
_exptl_absorpt_correction_T_min 0.840
_exptl_absorpt_correction_type empirical
_exptl_absorpt_process_details SADABS
_exptl_crystal_colour colorless
_exptl_crystal_density_diffrn 1.524
_exptl_crystal_density_method 'not measured'
_exptl_crystal_description block-like
_exptl_crystal_F_000 976
_exptl_crystal_size_max 0.2
_exptl_crystal_size_mid 0.2
_exptl_crystal_size_min 0.2
_refine_diff_density_max 1.733
_refine_diff_density_min -1.021
_refine_diff_density_rms 0.149
_refine_ls_extinction_method none
_refine_ls_goodness_of_fit_ref 1.058
_refine_ls_hydrogen_treatment constr
_refine_ls_matrix_type full
_refine_ls_number_parameters 489
_refine_ls_number_reflns 7134
_refine_ls_number_restraints 0
_refine_ls_restrained_S_all 1.058
_refine_ls_R_factor_all 0.0897
_refine_ls_R_factor_gt 0.0652
_refine_ls_shift/su_max 0.000
_refine_ls_shift/su_mean 0.000
_refine_ls_structure_factor_coef Fsqd
_refine_ls_weighting_details 'calc w=1/[\s^2^(Fo^2^)+(0.1010P)^2^+5.6112P] where P=(Fo^2^+2Fc^2^)/3'
_refine_ls_weighting_scheme calc
_refine_ls_wR_factor_gt 0.1678
_refine_ls_wR_factor_ref 0.1937
_reflns_number_gt 5083
_reflns_number_total 7134
_reflns_threshold_expression >2sigma(I)
_cod_data_source_file cg100179q_si_005.cif
_cod_data_source_block 8julcm
_cod_depositor_comments
;
The following automatic conversions were performed:

'_symmetry_cell_setting' value 'Triclinic' changed to 'triclinic'
according to /home/saulius/struct/CIF-dictionaries/cif_core.dic
dictionary named 'cif_core.dic' version 2.4.2 from
2011-04-26.

'_exptl_absorpt_correction_type' value 'Empirical'
changed to 'empirical' according to
/home/saulius/struct/CIF-dictionaries/cif_core.dic dictionary named
'cif_core.dic' version 2.4.2 from 2011-04-26.

Automatic conversion script
Id: cif_fix_values 1715 2011-07-08 13:25:40Z adriana 
;
_cod_original_sg_symbol_H-M 'P-1   '
_cod_database_code 4501630

loop_
_symmetry_equiv_pos_as_xyz
'x, y, z'
'-x, -y, -z'

loop_
_atom_site_label
_atom_site_type_symbol
_atom_site_fract_x
_atom_site_fract_y
_atom_site_fract_z
_atom_site_U_iso_or_equiv
_atom_site_adp_type
_atom_site_occupancy
_atom_site_symmetry_multiplicity
_atom_site_calc_flag
_atom_site_refinement_flags
_atom_site_disorder_assembly
_atom_site_disorder_group
Sn1 Sn 0.5000 0.5000 0.0000 0.01749(19) Uani 1 2 d S . .
Sn2 Sn 0.5000 1.0000 0.5000 0.0325(2) Uani 1 2 d S . .
S1 S 0.72929(18) 0.74965(12) 0.06466(9) 0.0223(4) Uani 1 1 d . . .
S2 S 0.3204(2) 0.7861(2) 0.38072(11) 0.0516(7) Uani 1 1 d . . .
P1 P 0.17764(18) 0.59559(12) -0.06961(9) 0.0202(4) Uani 1 1 d . . .
P2 P 0.82571(18) 0.90924(13) 0.57386(9) 0.0218(4) Uani 1 1 d . . .
O1 O 0.3018(5) 0.5439(3) -0.0522(3) 0.0283(11) Uani 1 1 d . . .
O2 O 0.6008(5) 0.6658(3) 0.0310(3) 0.0300(11) Uani 1 1 d . . .
O3 O 0.8691(5) 0.7208(4) 0.0676(3) 0.0330(11) Uani 1 1 d . . .
O4 O 0.7334(5) 0.8456(3) 0.0278(3) 0.0275(10) Uani 1 1 d . . .
O5 O 0.6899(5) 0.9414(4) 0.5440(3) 0.0387(13) Uani 1 1 d . . .
O6 O 0.4430(6) 0.8735(5) 0.4136(3) 0.0539(16) Uani 1 1 d . . .
O7 O 0.3295(8) 0.6900(6) 0.4156(4) 0.071(2) Uani 1 1 d . . .
O8 O 0.1746(6) 0.8085(6) 0.3811(3) 0.068(2) Uani 1 1 d . . .
C1 C 0.6078(9) 0.5177(6) -0.1052(4) 0.0351(17) Uani 1 1 d . A .
H1A H 0.6902 0.5802 -0.1015 0.042 Uiso 1 1 calc R . .
H1B H 0.6518 0.4603 -0.1114 0.042 Uiso 1 1 calc R . .
C2 C 0.5096(12) 0.5231(6) -0.1776(4) 0.060(3) Uani 1 1 d . . .
C3 C 0.6320(17) 0.5103(10) -0.2442(8) 0.034(5) Uiso 0.55(3) 1 d P A 1
C3A C 0.5479(17) 0.5326(10) -0.2540(8) 0.020(5) Uiso 0.45(3) 1 d P A 2
C4 C 0.5546(18) 0.5188(12) -0.3236(9) 0.036(5) Uiso 0.46(2) 1 d P A 1
C4A C 0.4450(19) 0.5563(13) -0.3185(10) 0.056(6) Uiso 0.54(2) 1 d P A 2
C5 C 0.6371(8) 1.0912(8) 0.4234(5) 0.056(3) Uani 1 1 d . . .
H5A H 0.6207 1.1593 0.4271 0.067 Uiso 1 1 calc R B 1
H5B H 0.7404 1.0979 0.4424 0.067 Uiso 1 1 calc R B 1
C6 C 0.6289(19) 1.0647(14) 0.3402(9) 0.049(6) Uiso 0.59(4) 1 d P C 1
C6A C 0.585(3) 1.115(2) 0.3397(14) 0.057(9) Uiso 0.41(4) 1 d P C 2
C7 C 0.7017(12) 1.1571(9) 0.2916(6) 0.073(3) Uani 1 1 d . . .
C9 C 0.6848(7) 0.7609(5) 0.1616(4) 0.0236(14) Uani 1 1 d . . .
C10 C 0.7957(7) 0.7596(5) 0.2185(4) 0.0279(15) Uani 1 1 d . . .
H10 H 0.8906 0.7562 0.2049 0.034 Uiso 1 1 calc R . .
C11 C 0.7657(8) 0.7635(5) 0.2965(4) 0.0304(16) Uani 1 1 d . . .
H11 H 0.8407 0.7616 0.3341 0.036 Uiso 1 1 calc R . .
C12 C 0.6280(8) 0.7700(5) 0.3179(4) 0.0306(16) Uani 1 1 d . . .
H12 H 0.6098 0.7707 0.3700 0.037 Uiso 1 1 calc R . .
C13 C 0.5127(7) 0.7756(6) 0.2624(4) 0.0322(17) Uani 1 1 d . . .
C14 C 0.5393(7) 0.7718(5) 0.1823(4) 0.0255(14) Uani 1 1 d . . .
C15 C 0.4250(7) 0.7785(6) 0.1271(4) 0.0372(18) Uani 1 1 d . . .
H15 H 0.4424 0.7748 0.0751 0.045 Uiso 1 1 calc R . .
C16 C 0.2895(10) 0.7902(6) 0.1473(5) 0.049(2) Uiso 1 1 d . . .
H16 H 0.2181 0.7989 0.1098 0.058 Uiso 1 1 calc R . .
C17 C 0.2584(11) 0.7891(7) 0.2276(6) 0.061(2) Uiso 1 1 d . . .
H17 H 0.1636 0.7917 0.2422 0.073 Uiso 1 1 calc R . .
C18 C 0.3676(8) 0.7841(7) 0.2822(4) 0.043(2) Uani 1 1 d . . .
C19 C 0.0931(7) 0.5612(5) -0.1650(4) 0.0220(14) Uani 1 1 d . . .
C20 C 0.0447(10) 0.6304(7) -0.2099(5) 0.053(2) Uiso 1 1 d . . .
H20 H 0.0554 0.6971 -0.1913 0.063 Uiso 1 1 calc R . .
C21 C -0.0204(12) 0.6016(9) -0.2830(7) 0.074(3) Uiso 1 1 d . . .
H21 H -0.0586 0.6477 -0.3123 0.089 Uiso 1 1 calc R . .
C22 C -0.0291(9) 0.5045(6) -0.3129(4) 0.0372(18) Uani 1 1 d . . .
H22 H -0.0687 0.4862 -0.3628 0.045 Uiso 1 1 calc R . .
C23 C 0.0196(10) 0.4383(6) -0.2696(5) 0.047(2) Uani 1 1 d . . .
H23 H 0.0138 0.3731 -0.2895 0.056 Uiso 1 1 calc R . .
C24 C 0.0797(10) 0.4641(6) -0.1946(5) 0.049(2) Uani 1 1 d . . .
H24 H 0.1108 0.4156 -0.1645 0.059 Uiso 1 1 calc R . .
C25 C 0.2444(8) 0.7337(5) -0.0656(4) 0.0301(16) Uani 1 1 d . . .
C26 C 0.1517(8) 0.7967(5) -0.0474(4) 0.0317(16) Uani 1 1 d . . .
H26 H 0.0526 0.7672 -0.0350 0.038 Uiso 1 1 calc R . .
C27 C 0.2074(9) 0.9028(6) -0.0480(5) 0.045(2) Uani 1 1 d . . .
H27 H 0.1458 0.9446 -0.0358 0.054 Uiso 1 1 calc R . .
C28 C 0.3542(9) 0.9464(6) -0.0665(6) 0.051(2) Uani 1 1 d . . .
H28 H 0.3910 1.0179 -0.0670 0.062 Uiso 1 1 calc R . .
C29 C 0.4481(9) 0.8850(6) -0.0844(6) 0.053(2) Uani 1 1 d . . .
H29 H 0.5470 0.9153 -0.0969 0.064 Uiso 1 1 calc R . .
C30 C 0.3937(8) 0.7789(5) -0.0837(5) 0.0361(18) Uani 1 1 d . . .
H30 H 0.4563 0.7375 -0.0951 0.043 Uiso 1 1 calc R . .
C31 C 0.0339(7) 0.5582(5) -0.0010(4) 0.0254(14) Uani 1 1 d . . .
H31A H 0.0772 0.5828 0.0499 0.030 Uiso 1 1 calc R . .
H31B H -0.0459 0.5911 -0.0140 0.030 Uiso 1 1 calc R . .
C32 C 0.8160(9) 0.7827(5) 0.5374(4) 0.0332(17) Uani 1 1 d . . .
C33 C 0.6742(9) 0.7189(6) 0.5154(4) 0.043(2) Uani 1 1 d . . .
H33 H 0.5887 0.7425 0.5198 0.051 Uiso 1 1 calc R . .
C34 C 0.6599(12) 0.6204(7) 0.4871(5) 0.058(3) Uani 1 1 d . . .
H34 H 0.5648 0.5780 0.4723 0.070 Uiso 1 1 calc R . .
C35 C 0.7865(15) 0.5849(7) 0.4806(5) 0.067(3) Uani 1 1 d . . .
H35 H 0.7766 0.5183 0.4622 0.080 Uiso 1 1 calc R . .
C36 C 0.9298(12) 0.6493(6) 0.5019(5) 0.055(2) Uani 1 1 d . . .
H36 H 1.0152 0.6257 0.4971 0.066 Uiso 1 1 calc R . .
C37 C 0.9441(10) 0.7482(6) 0.5300(4) 0.0407(19) Uani 1 1 d . . .
H37 H 1.0392 0.7913 0.5438 0.049 Uiso 1 1 calc R . .
C38 C 0.8400(7) 0.9052(5) 0.6771(4) 0.0263(15) Uani 1 1 d . . .
C39 C 0.9036(16) 0.9931(11) 0.7210(8) 0.101(4) Uiso 1 1 d . . .
H39 H 0.9425 1.0560 0.6976 0.121 Uiso 1 1 calc R . .
C40 C 0.9086(15) 0.9855(11) 0.8047(8) 0.097(4) Uiso 1 1 d . . .
H40 H 0.9572 1.0433 0.8347 0.117 Uiso 1 1 calc R . .
C41 C 0.8468(8) 0.9000(6) 0.8379(4) 0.0352(17) Uani 1 1 d . . .
H41 H 0.8446 0.8977 0.8914 0.042 Uiso 1 1 calc R . .
C42 C 0.7870(13) 0.8161(7) 0.7960(5) 0.073(3) Uani 1 1 d . . .
H42 H 0.7465 0.7542 0.8205 0.087 Uiso 1 1 calc R . .
C43 C 0.7828(11) 0.8181(6) 0.7133(5) 0.057(3) Uani 1 1 d . . .
H43 H 0.7397 0.7577 0.6850 0.069 Uiso 1 1 calc R . .
C44 C 0.9954(7) 0.9983(5) 0.5444(3) 0.0222(14) Uani 1 1 d . . .
H44A H 0.9997 1.0668 0.5637 0.027 Uiso 1 1 calc R . .
H44B H 1.0821 0.9786 0.5671 0.027 Uiso 1 1 calc R . .
C8 C 0.643(2) 1.2507(14) 0.2995(11) 0.056(6) Uiso 0.489(17) 1 d P C 1
H8A H 0.5377 1.2332 0.2840 0.084 Uiso 0.489(17) 1 calc PR C 1
H8B H 0.6975 1.3044 0.2673 0.084 Uiso 0.489(17) 1 calc PR C 1
H8C H 0.6574 1.2743 0.3522 0.084 Uiso 0.489(17) 1 calc PR C 1
C8A C 0.748(2) 1.0637(16) 0.2487(12) 0.072(7) Uiso 0.511(17) 1 d P C 2
H8A1 H 0.8046 1.0321 0.2847 0.108 Uiso 0.511(17) 1 calc PR C 2
H8A2 H 0.8091 1.0905 0.2065 0.108 Uiso 0.511(17) 1 calc PR C 2
H8A3 H 0.6586 1.0132 0.2298 0.108 Uiso 0.511(17) 1 calc PR C 2

loop_
_atom_site_aniso_label
_atom_site_aniso_U_11
_atom_site_aniso_U_22
_atom_site_aniso_U_33
_atom_site_aniso_U_23
_atom_site_aniso_U_13
_atom_site_aniso_U_12
Sn1 0.0151(3) 0.0218(3) 0.0167(3) 0.0001(2) 0.0026(2) 0.0065(2)
Sn2 0.0160(3) 0.0662(5) 0.0153(3) -0.0104(3) -0.0015(2) 0.0114(3)
S1 0.0235(8) 0.0219(8) 0.0232(8) 0.0000(6) 0.0056(6) 0.0081(6)
S2 0.0279(10) 0.0906(18) 0.0257(10) -0.0248(11) 0.0051(8) -0.0033(11)
P1 0.0179(8) 0.0194(8) 0.0245(9) -0.0024(7) -0.0054(7) 0.0082(6)
P2 0.0162(8) 0.0298(9) 0.0185(8) -0.0006(7) 0.0019(6) 0.0042(7)
O1 0.017(2) 0.022(2) 0.047(3) -0.001(2) -0.010(2) 0.0091(18)
O2 0.035(3) 0.026(2) 0.030(3) -0.004(2) -0.002(2) 0.011(2)
O3 0.027(3) 0.039(3) 0.038(3) -0.002(2) 0.009(2) 0.017(2)
O4 0.028(2) 0.028(3) 0.029(3) 0.004(2) 0.008(2) 0.009(2)
O5 0.020(2) 0.069(4) 0.031(3) -0.006(3) -0.004(2) 0.018(2)
O6 0.038(3) 0.079(4) 0.043(3) -0.028(3) -0.002(3) 0.012(3)
O7 0.078(5) 0.080(5) 0.045(4) -0.009(4) 0.022(3) -0.001(4)
O8 0.027(3) 0.132(6) 0.037(3) -0.033(4) 0.011(3) 0.007(3)
C1 0.048(5) 0.030(4) 0.031(4) 0.003(3) 0.024(3) 0.013(3)
C2 0.105(8) 0.040(5) 0.015(4) 0.001(3) 0.000(4) -0.015(5)
C5 0.016(4) 0.105(8) 0.043(5) 0.022(5) 0.002(3) 0.012(4)
C7 0.077(7) 0.090(8) 0.054(6) 0.018(5) 0.026(5) 0.022(6)
C9 0.027(3) 0.020(3) 0.024(3) 0.003(3) 0.004(3) 0.005(3)
C10 0.020(3) 0.030(4) 0.032(4) -0.004(3) 0.004(3) 0.003(3)
C11 0.034(4) 0.032(4) 0.024(4) -0.002(3) -0.005(3) 0.009(3)
C12 0.032(4) 0.038(4) 0.018(3) -0.005(3) -0.002(3) 0.002(3)
C13 0.018(3) 0.043(4) 0.030(4) -0.008(3) -0.002(3) 0.000(3)
C14 0.022(3) 0.027(3) 0.025(3) -0.002(3) 0.008(3) 0.000(3)
C15 0.021(4) 0.069(5) 0.021(4) -0.010(3) 0.003(3) 0.009(3)
C18 0.016(3) 0.085(6) 0.021(4) -0.015(4) -0.003(3) 0.001(4)
C19 0.015(3) 0.032(4) 0.021(3) -0.004(3) -0.002(2) 0.009(3)
C22 0.051(5) 0.041(4) 0.019(4) -0.008(3) 0.001(3) 0.012(4)
C23 0.056(5) 0.040(5) 0.051(5) -0.016(4) -0.020(4) 0.030(4)
C24 0.067(6) 0.035(4) 0.052(5) -0.015(4) -0.037(4) 0.033(4)
C25 0.035(4) 0.020(3) 0.033(4) -0.003(3) -0.015(3) 0.006(3)
C26 0.031(4) 0.034(4) 0.033(4) -0.008(3) -0.013(3) 0.018(3)
C27 0.044(5) 0.030(4) 0.065(6) -0.015(4) -0.028(4) 0.021(4)
C28 0.040(5) 0.020(4) 0.090(7) -0.010(4) -0.032(5) 0.008(3)
C29 0.027(4) 0.027(4) 0.102(8) 0.003(4) -0.018(4) 0.006(3)
C30 0.025(4) 0.022(4) 0.058(5) -0.002(3) -0.015(3) 0.004(3)
C31 0.027(4) 0.026(4) 0.026(3) -0.004(3) -0.002(3) 0.012(3)
C32 0.047(5) 0.028(4) 0.022(4) 0.002(3) 0.011(3) 0.003(3)
C33 0.044(5) 0.050(5) 0.024(4) -0.004(3) 0.003(3) -0.008(4)
C34 0.082(7) 0.041(5) 0.030(5) -0.002(4) 0.003(5) -0.021(5)
C35 0.130(10) 0.025(4) 0.032(5) -0.001(4) 0.016(6) -0.005(6)
C36 0.089(7) 0.041(5) 0.042(5) -0.001(4) 0.020(5) 0.028(5)
C37 0.054(5) 0.030(4) 0.037(4) 0.002(3) 0.012(4) 0.008(4)
C38 0.027(4) 0.027(4) 0.025(3) -0.002(3) 0.006(3) 0.005(3)
C41 0.037(4) 0.044(4) 0.024(4) 0.001(3) 0.010(3) 0.009(3)
C42 0.132(10) 0.036(5) 0.026(4) 0.009(4) 0.004(5) -0.019(5)
C43 0.091(7) 0.033(5) 0.030(4) -0.001(4) -0.012(4) -0.011(4)
C44 0.018(3) 0.028(3) 0.021(3) 0.001(3) -0.002(3) 0.007(3)

loop_
_atom_type_symbol
_atom_type_description
_atom_type_scat_dispersion_real
_atom_type_scat_dispersion_imag
_atom_type_scat_source
C C 0.0033 0.0016 'International Tables Vol C Tables 4.2.6.8 and 6.1.1.4'
H H 0.0000 0.0000 'International Tables Vol C Tables 4.2.6.8 and 6.1.1.4'
O O 0.0106 0.0060 'International Tables Vol C Tables 4.2.6.8 and 6.1.1.4'
P P 0.1023 0.0942 'International Tables Vol C Tables 4.2.6.8 and 6.1.1.4'
S S 0.1246 0.1234 'International Tables Vol C Tables 4.2.6.8 and 6.1.1.4'
Sn Sn -0.6537 1.4246 'International Tables Vol C Tables 4.2.6.8 and 6.1.1.4'

loop_
_geom_angle_atom_site_label_1
_geom_angle_atom_site_label_2
_geom_angle_atom_site_label_3
_geom_angle
_geom_angle_site_symmetry_1
_geom_angle_site_symmetry_3
C1 Sn1 C1 180.00(17) 2_665 .
C1 Sn1 O1 92.2(3) 2_665 2_665
C1 Sn1 O1 87.8(3) . 2_665
C1 Sn1 O1 87.8(3) 2_665 .
C1 Sn1 O1 92.2(3) . .
O1 Sn1 O1 180.0 2_665 .
C1 Sn1 O2 88.6(2) 2_665 .
C1 Sn1 O2 91.4(2) . .
O1 Sn1 O2 92.04(16) 2_665 .
O1 Sn1 O2 87.96(16) . .
C1 Sn1 O2 91.4(2) 2_665 2_665
C1 Sn1 O2 88.6(2) . 2_665
O1 Sn1 O2 87.96(16) 2_665 2_665
O1 Sn1 O2 92.04(16) . 2_665
O2 Sn1 O2 180.0 . 2_665
C5 Sn2 C5 179.999(2) 2_676 .
C5 Sn2 O5 90.2(3) 2_676 2_676
C5 Sn2 O5 89.8(3) . 2_676
C5 Sn2 O5 89.8(3) 2_676 .
C5 Sn2 O5 90.2(3) . .
O5 Sn2 O5 180.0(4) 2_676 .
C5 Sn2 O6 89.2(3) 2_676 2_676
C5 Sn2 O6 90.8(3) . 2_676
O5 Sn2 O6 88.6(2) 2_676 2_676
O5 Sn2 O6 91.4(2) . 2_676
C5 Sn2 O6 90.8(3) 2_676 .
C5 Sn2 O6 89.2(3) . .
O5 Sn2 O6 91.4(2) 2_676 .
O5 Sn2 O6 88.6(2) . .
O6 Sn2 O6 180.000(2) 2_676 .
O4 S1 O3 115.2(3) . .
O4 S1 O2 110.4(3) . .
O3 S1 O2 112.1(3) . .
O4 S1 C9 107.9(3) . .
O3 S1 C9 106.1(3) . .
O2 S1 C9 104.2(3) . .
O7 S2 O8 116.0(4) . .
O7 S2 O6 110.6(4) . .
O8 S2 O6 111.4(4) . .
O7 S2 C18 108.5(4) . .
O8 S2 C18 107.2(4) . .
O6 S2 C18 102.0(3) . .
O1 P1 C25 112.5(3) . .
O1 P1 C19 110.7(3) . .
C25 P1 C19 106.7(3) . .
O1 P1 C31 110.4(3) . .
C25 P1 C31 107.3(3) . .
C19 P1 C31 109.0(3) . .
O5 P2 C32 109.6(3) . .
O5 P2 C38 112.5(3) . .
C32 P2 C38 107.8(3) . .
O5 P2 C44 110.4(3) . .
C32 P2 C44 109.3(3) . .
C38 P2 C44 107.1(3) . .
P1 O1 Sn1 164.0(3) . .
S1 O2 Sn1 150.0(3) . .
P2 O5 Sn2 176.0(3) . .
S2 O6 Sn2 144.5(3) . .
C2 C1 Sn1 116.6(6) . .
C3A C2 C1 129.5(11) . .
C3A C2 C3 32.3(7) . .
C1 C2 C3 98.5(8) . .
C4 C3 C2 106.7(11) . .
C2 C3A C4A 123.1(14) . .
C6 C5 C6A 33.1(9) . .
C6 C5 Sn2 122.4(8) . .
C6A C5 Sn2 124.8(10) . .
C5 C6 C7 112.6(12) . .
C7 C6A C5 115.1(18) . .
C6A C7 C8 82.2(16) . .
C6A C7 C6 34.4(11) . .
C8 C7 C6 116.2(12) . .
C6A C7 C8A 108.6(16) . .
C8 C7 C8A 157.9(14) . .
C6 C7 C8A 78.0(12) . .
C10 C9 C14 120.0(6) . .
C10 C9 S1 117.5(5) . .
C14 C9 S1 122.5(5) . .
C9 C10 C11 120.4(6) . .
C12 C11 C10 120.9(6) . .
C11 C12 C13 121.2(6) . .
C12 C13 C18 123.1(6) . .
C12 C13 C14 119.4(6) . .
C18 C13 C14 117.5(6) . .
C15 C14 C13 119.4(6) . .
C15 C14 C9 122.7(6) . .
C13 C14 C9 118.0(6) . .
C16 C15 C14 122.1(7) . .
C15 C16 C17 119.0(8) . .
C18 C17 C16 119.9(9) . .
C17 C18 C13 122.0(7) . .
C17 C18 S2 116.8(6) . .
C13 C18 S2 121.2(5) . .
C20 C19 C24 118.8(7) . .
C20 C19 P1 121.3(6) . .
C24 C19 P1 119.8(5) . .
C19 C20 C21 120.0(9) . .
C22 C21 C20 120.4(10) . .
C23 C22 C21 119.2(8) . .
C22 C23 C24 121.4(7) . .
C19 C24 C23 120.1(7) . .
C30 C25 C26 119.5(6) . .
C30 C25 P1 118.0(5) . .
C26 C25 P1 122.5(6) . .
C27 C26 C25 120.1(7) . .
C28 C27 C26 119.9(7) . .
C27 C28 C29 120.9(7) . .
C30 C29 C28 119.7(8) . .
C29 C30 C25 120.0(7) . .
C31 C31 P1 112.8(6) 2_565 .
C37 C32 C33 120.0(7) . .
C37 C32 P2 122.3(6) . .
C33 C32 P2 117.7(6) . .
C34 C33 C32 120.2(9) . .
C35 C34 C33 120.1(9) . .
C34 C35 C36 119.9(8) . .
C37 C36 C35 119.9(9) . .
C36 C37 C32 119.8(8) . .
C43 C38 C39 118.2(9) . .
C43 C38 P2 120.5(5) . .
C39 C38 P2 121.3(8) . .
C38 C39 C40 118.8(12) . .
C41 C40 C39 121.3(13) . .
C40 C41 C42 119.8(9) . .
C41 C42 C43 121.4(8) . .
C38 C43 C42 120.5(7) . .
C44 C44 P2 112.5(5) 2_776 .

loop_
_geom_bond_atom_site_label_1
_geom_bond_atom_site_label_2
_geom_bond_distance
_geom_bond_site_symmetry_2
Sn1 C1 2.111(6) 2_665
Sn1 C1 2.111(6) .
Sn1 O1 2.212(4) 2_665
Sn1 O1 2.212(4) .
Sn1 O2 2.228(4) .
Sn1 O2 2.228(4) 2_665
Sn2 C5 2.056(8) 2_676
Sn2 C5 2.056(8) .
Sn2 O5 2.202(5) 2_676
Sn2 O5 2.202(5) .
Sn2 O6 2.204(5) 2_676
Sn2 O6 2.204(5) .
S1 O4 1.433(5) .
S1 O3 1.438(5) .
S1 O2 1.490(5) .
S1 C9 1.770(6) .
S2 O7 1.449(8) .
S2 O8 1.452(6) .
S2 O6 1.483(6) .
S2 C18 1.791(7) .
P1 O1 1.505(4) .
P1 C25 1.793(7) .
P1 C19 1.799(6) .
P1 C31 1.800(7) .
P2 O5 1.496(5) .
P2 C32 1.792(7) .
P2 C38 1.794(7) .
P2 C44 1.796(6) .
C1 C2 1.522(12) .
C2 C3A 1.389(16) .
C2 C3 1.698(17) .
C3 C4 1.54(2) .
C3A C4A 1.52(2) .
C5 C6 1.481(17) .
C5 C6A 1.57(3) .
C6 C7 1.525(19) .
C6A C7 1.40(3) .
C7 C8 1.50(2) .
C7 C8A 1.62(2) .
C9 C10 1.386(9) .
C9 C14 1.450(9) .
C10 C11 1.401(9) .
C11 C12 1.365(10) .
C12 C13 1.413(9) .
C13 C18 1.429(10) .
C13 C14 1.430(9) .
C14 C15 1.406(10) .
C15 C16 1.362(11) .
C16 C17 1.440(13) .
C17 C18 1.359(12) .
C19 C20 1.363(11) .
C19 C24 1.374(9) .
C20 C21 1.386(13) .
C21 C22 1.385(12) .
C22 C23 1.317(11) .
C23 C24 1.395(11) .
C25 C30 1.399(10) .
C25 C26 1.400(10) .
C26 C27 1.380(10) .
C27 C28 1.377(12) .
C28 C29 1.391(12) .
C29 C30 1.381(10) .
C31 C31 1.525(12) 2_565
C32 C37 1.389(11) .
C32 C33 1.390(10) .
C33 C34 1.382(12) .
C34 C35 1.382(15) .
C35 C36 1.400(14) .
C36 C37 1.387(11) .
C38 C43 1.325(10) .
C38 C39 1.378(15) .
C39 C40 1.458(19) .
C40 C41 1.291(15) .
C41 C42 1.314(11) .
C42 C43 1.436(11) .
C44 C44 1.550(12) 2_776
